data_7063855
loop_
_publ_author_name
'Sneka, Chinnaiyah'
'Manikandan, Balasubramaniyam'
'Thamotharan, Subbiah'
'Blacque, Olivier'
'Selva Ganesan, Subramaniapillai'

_publ_section_title
;
 A concise and highly diastereoselective one-pot synthesis of vicinal
 tetrasubstituted furofuran analogues
;
_journal_issue 26
_journal_name_full 'New Journal of Chemistry'
_journal_page_first 11297
_journal_page_last 11303
_journal_paper_doi 10.1039/D5NJ01435B
_journal_volume 49
_journal_year 2025
_chemical_absolute_configuration ad
_chemical_formula_moiety 'C18 H16 N2 O6'
_chemical_formula_sum 'C18 H16 N2 O6'
_chemical_formula_weight 356.33
_space_group_crystal_system monoclinic
_space_group_IT_number 5
_space_group_name_Hall 'I 2y'
_space_group_name_H-M_alt 'I 1 2 1'
_atom_sites_solution_hydrogens geom
_atom_sites_solution_primary dual
_audit_creation_date 2024-01-12
_audit_creation_method
;
Olex2 1.5-ac6-012
(compiled 2023.08.24 svn.re1ec1418 for Rigaku Oxford Diffraction, GUI svn.r6817)
;
_audit_update_record
;
2025-03-16 deposited with the CCDC.	2025-06-02 downloaded from the CCDC.
;
_cell_angle_alpha 90
_cell_angle_beta 98.134(2)
_cell_angle_gamma 90
_cell_formula_units_Z 4
_cell_length_a 12.2247(2)
_cell_length_b 9.2088(1)
_cell_length_c 14.6416(2)
_cell_measurement_reflns_used 14627
_cell_measurement_temperature 160.0(1)
_cell_measurement_theta_max 76.3730
_cell_measurement_theta_min 4.3870
_cell_volume 1631.69(4)
_computing_cell_refinement 'CrysAlisPro 1.171.43.97a (Rigaku OD, 2023)'
_computing_data_collection 'CrysAlisPro system (CCD 43.104a 64-bit (release 22-12-2023))'
_computing_data_reduction 'CrysAlisPro 1.171.43.97a (Rigaku OD, 2023)'
_computing_molecular_graphics 'Olex2 1.5-ac6-012 (Dolomanov et al., 2009)'
_computing_publication_material 'Olex2 1.5-ac6-012 (Dolomanov et al., 2009)'
_computing_structure_refinement 'SHELXL (Sheldrick, 2015b)'
_computing_structure_solution 'SHELXT (Sheldrick, 2015a)'
_diffrn_ambient_environment N~2~
_diffrn_ambient_temperature 160.0(1)
_diffrn_detector 'CCD plate'
_diffrn_detector_area_resol_mean 10.3801
_diffrn_detector_type Atlas
_diffrn_measured_fraction_theta_full 1.000
_diffrn_measured_fraction_theta_max 0.999
_diffrn_measurement_details
;
List of Runs (angles in degrees, time in seconds):

  # Type    Start    End  Width  t~exp~   \w     \q     \k     \f   Frames
#--------------------------------------------------------------------------
  1  \w   -117.00 -15.00   1.00    1.00    --  -41.01 -36.00-146.00  102
  2  \w   -117.00 -15.00   1.00    1.00    --  -41.01 -36.00-146.00  102
  3  \w     15.00 117.00   1.00    1.00    --   41.01  36.00  10.00  102
  4  \w    -35.00  67.00   1.00    1.00    --   41.01 -36.00-146.00  102
  5  \w     87.00 178.00   1.00    1.50    --  113.00  36.00  10.00   91
  6  \w     37.00 139.00   1.00    1.50    --  113.00 -36.00-146.00  102
  7  \w    -67.00  35.00   1.00    1.00    --  -41.01  36.00  10.00  102
  8  \w    -87.00 -20.00   1.00    1.00    --  -41.01 125.00  60.00   67
  9  \w     27.00  96.00   1.00    1.00    --   41.01-125.00  60.00   69
 10  \w     12.00  38.00   1.00    1.00    --   41.01  52.00   1.06   26
 11  \w     12.00  38.00   1.00    1.00    --   41.01  52.00 -99.92   26
 12  \w     13.00  43.00   1.00    1.00    --   41.01  49.00 128.71   30
 13  \w     13.00  43.00   1.00    1.00    --   41.01  49.00-128.67   30
 14  \w     12.00  39.00   1.00    1.00    --   41.01  51.00  43.33   27
 15  \w     16.00  50.00   1.00    1.00    --   44.00  46.00  91.21   34
 16  \w     61.00 165.00   1.00    1.50    --   88.00  34.00 -52.21  104
 17  \w     61.00 165.00   1.00    1.50    --   88.00  34.00 -52.21  104
 18  \w     82.00 178.00   1.00    1.50    --  113.00  30.00 -30.00   96
 19  \w     61.00 146.00   1.00    1.50    --  113.00 178.00 120.00   85
 20  \w     38.00 109.00   1.00    1.50    --  113.00-111.00-180.00   71
 21  \w    115.00 178.00   1.00    1.50    --  113.00  77.00 -90.00   63
 22  \w     38.00 109.00   1.00    1.50    --  113.00-111.00   0.00   71
 23  \w    113.00 178.00   1.00    1.50    --  113.00  61.00-120.00   65
 24  \w     61.00 146.00   1.00    1.50    --  113.00 178.00 150.00   85
 25  \w     38.00 109.00   1.00    1.50    --  113.00-111.00 -30.00   71
 26  \w    113.00 178.00   1.00    1.50    --  113.00  61.00 -30.00   65
 27  \w     38.00 109.00   1.00    1.50    --  113.00-111.00-150.00   71
 28  \w     38.00 109.00   1.00    1.50    --  113.00-111.00 120.00   71
 29  \w     38.00 109.00   1.00    1.50    --  113.00-111.00 120.00   71
 30  \w     39.00 143.00   1.00    1.50    --  113.00 -61.00 120.00  104
 31  \w     82.00 178.00   1.00    1.50    --  113.00  30.00-150.00   96
 32  \w     82.00 178.00   1.00    1.50    --  113.00  30.00 -30.00   96
 33  \w     97.00 178.00   1.00    1.50    --  113.00  45.00 150.00   81
 34  \w    105.00 178.00   1.00    1.50    --  113.00 111.00 -30.00   73
 35  \w     38.00 109.00   1.00    1.50    --  113.00-111.00  30.00   71
 36  \w     38.00 109.00   1.00    1.50    --  113.00-111.00 -90.00   71
 37  \w     38.00 109.00   1.00    1.50    --  113.00-111.00  90.00   71
 38  \w    113.00 178.00   1.00    1.50    --  113.00  61.00 -60.00   65
 39  \w     29.00 107.00   1.00    1.50    --  113.00 -94.00 120.00   78
 40  \w     -3.00  24.00   1.00    1.00    --   28.00  62.00 145.02   27
 41  \w      2.00  28.00   1.00    1.00    --   32.00  59.00  70.38   26
 42  \w     12.00  38.00   1.00    1.00    --   41.01  52.00 -16.96   26
 43  \w     27.00  96.00   1.00    1.00    --   41.01-125.00-150.00   69
 44  \w     12.00  39.00   1.00    1.00    --   41.01  51.00-173.75   27
 45  \w     12.00  39.00   1.00    1.00    --   41.01  51.00 142.09   27
 46  \w     16.00  50.00   1.00    1.00    --   44.00  46.00 -58.39   34
 47  \w     22.00 124.00   1.00    1.00    --   48.00  38.00 158.37  102
 48  \w     31.00 138.00   1.00    1.00    --   60.00  31.00-120.65  107
 49  \w     34.00 136.00   1.00    1.00    --   60.00  37.00-170.54  102
 50  \w    -40.00 -15.00   1.00    1.00    --  -41.01  36.00  10.00   25
 51  \w    108.00 133.00   1.00    1.50    --  113.00  36.00   9.00   25
 52  \w    128.00 177.00   1.00    1.50    --  113.00 111.00  30.00   49
 53  \w     42.00  67.00   1.00    1.00    --   41.01  36.00   9.00   25
 54  \w     -7.00  21.00   1.00    1.00    --   24.00  65.00   3.14   28
 55  \w     -7.00  21.00   1.00    1.00    --   24.00  65.00  92.73   28
 56  \w     -3.00  24.00   1.00    1.00    --   28.00  62.00 -92.33   27
 57  \w     -2.00  25.00   1.00    1.00    --   28.00  61.00 -57.77   27
 58  \w      2.00  28.00   1.00    1.00    --   32.00  59.00-155.97   26
 59  \w     20.00  48.00   1.00    1.00    --   48.00  47.00 159.92   28
 60  \w     24.00 129.00   1.00    1.00    --   52.00  32.00 131.24  105
 61  \w     33.00 137.00   1.00    1.00    --   60.00  33.00  44.59  104
 62  \w     41.00 143.00   1.00    1.00    --   68.00  40.00 -96.84  102
 63  \w     49.00 152.00   1.00    1.00    --   76.00  39.00 -93.99  103
;
_diffrn_measurement_device 'four-circle diffractometer'
_diffrn_measurement_device_type 'SuperNova, Dual, Cu at home/near, Atlas'
_diffrn_measurement_method '\w scans'
_diffrn_orient_matrix_type 'CrysAlisPro convention (1999,Acta A55,543-557)'
_diffrn_orient_matrix_UB_11 0.0897904000
_diffrn_orient_matrix_UB_12 -0.1095389000
_diffrn_orient_matrix_UB_13 -0.0179579000
_diffrn_orient_matrix_UB_21 0.0900562000
_diffrn_orient_matrix_UB_22 0.1048306000
_diffrn_orient_matrix_UB_23 0.0451376000
_diffrn_orient_matrix_UB_31 -0.0057558000
_diffrn_orient_matrix_UB_32 -0.0707233000
_diffrn_orient_matrix_UB_33 0.0945235000
_diffrn_radiation_monochromator mirror
_diffrn_radiation_probe x-ray
_diffrn_radiation_type 'Cu K\a'
_diffrn_radiation_wavelength 1.54184
_diffrn_reflns_av_R_equivalents 0.0345
_diffrn_reflns_av_unetI/netI 0.0179
_diffrn_reflns_Laue_measured_fraction_full 1.000
_diffrn_reflns_Laue_measured_fraction_max 0.999
_diffrn_reflns_limit_h_max 15
_diffrn_reflns_limit_h_min -15
_diffrn_reflns_limit_k_max 11
_diffrn_reflns_limit_k_min -11
_diffrn_reflns_limit_l_max 18
_diffrn_reflns_limit_l_min -16
_diffrn_reflns_number 19613
_diffrn_reflns_point_group_measured_fraction_full 1.000
_diffrn_reflns_point_group_measured_fraction_max 0.996
_diffrn_reflns_theta_full 67.684
_diffrn_reflns_theta_max 74.489
_diffrn_reflns_theta_min 4.416
_diffrn_source 'micro-focus sealed X-ray tube'
_diffrn_source_type 'SuperNova (Cu) X-ray Source'
_exptl_absorpt_coefficient_mu 0.931
_exptl_absorpt_correction_T_max 0.939
_exptl_absorpt_correction_T_min 0.882
_exptl_absorpt_correction_type analytical
_exptl_absorpt_process_details
;
CrysAlisPro 1.171.43.97a (Rigaku Oxford Diffraction, 2023)
Analytical numeric absorption correction using a multifaceted crystal
model based on expressions derived by R.C. Clark & J.S. Reid.
(Clark, R. C. & Reid, J. S. (1995). Acta Cryst. A51, 887-897)
Empirical absorption correction using spherical harmonics,
implemented in SCALE3 ABSPACK scaling algorithm.
;
_exptl_crystal_colour colourless
_exptl_crystal_density_diffrn 1.451
_exptl_crystal_description irregular
_exptl_crystal_F_000 744
_exptl_crystal_size_max 0.23
_exptl_crystal_size_mid 0.12
_exptl_crystal_size_min 0.10
_refine_diff_density_max 0.119
_refine_diff_density_min -0.155
_refine_diff_density_rms 0.032
_refine_ls_abs_structure_details
;
 Flack x determined using 1440 quotients [(I+)-(I-)]/[(I+)+(I-)]
 (Parsons, Flack and Wagner, Acta Cryst. B69 (2013) 249-259).
;
_refine_ls_abs_structure_Flack -0.08(6)
_refine_ls_extinction_method none
_refine_ls_goodness_of_fit_ref 1.057
_refine_ls_hydrogen_treatment constr
_refine_ls_matrix_type full
_refine_ls_number_parameters 235
_refine_ls_number_reflns 3338
_refine_ls_number_restraints 1
_refine_ls_restrained_S_all 1.057
_refine_ls_R_factor_all 0.0272
_refine_ls_R_factor_gt 0.0258
_refine_ls_shift/su_max 0.000
_refine_ls_shift/su_mean 0.000
_refine_ls_structure_factor_coef Fsqd
_refine_ls_weighting_details 'w=1/[\s^2^(Fo^2^)+(0.0432P)^2^+0.2345P] where P=(Fo^2^+2Fc^2^)/3'
_refine_ls_weighting_scheme calc
_refine_ls_wR_factor_gt 0.0671
_refine_ls_wR_factor_ref 0.0684
_reflns_Friedel_coverage 0.873
_reflns_Friedel_fraction_full 1.000
_reflns_Friedel_fraction_max 0.994
_reflns_number_gt 3213
_reflns_number_total 3338
_reflns_threshold_expression 'I > 2\s(I)'
_cod_data_source_file d5nj01435b2.cif
_cod_data_source_block tham0901
_cod_depositor_comments 'Adding full bibliography for 7063855.cif.'
_cod_database_code 7063855
_shelx_space_group_comment
;
The symmetry employed for this shelxl refinement is uniquely defined
by the following loop, which should always be used as a source of
symmetry information in preference to the above space-group names.
They are only intended as comments.
;
_shelx_estimated_absorpt_t_max 0.913
_shelx_estimated_absorpt_t_min 0.814
_olex2_refinement_description
;
1. Fixed Uiso
 At 1.2 times of:
  All C(H) groups, All C(H,H) groups
2.a Ternary CH refined with riding coordinates:
 C3(H3), C12(H12)
2.b Secondary CH2 refined with riding coordinates:
 C2(H2A,H2B), C11(H11A,H11B)
2.c Aromatic/amide H refined with riding coordinates:
 C5(H5), C6(H6), C7(H7), C8(H8), C9(H9), C14(H14), C15(H15), C16(H16),
 C17(H17), C18(H18)
;

loop_
_space_group_symop_operation_xyz
'x, y, z'
'-x, y, -z'
'x+1/2, y+1/2, z+1/2'
'-x+1/2, y+1/2, -z+1/2'

loop_
_atom_site_label
_atom_site_type_symbol
_atom_site_fract_x
_atom_site_fract_y
_atom_site_fract_z
_atom_site_U_iso_or_equiv
_atom_site_adp_type
_atom_site_occupancy
_atom_site_site_symmetry_order
_atom_site_calc_flag
_atom_site_refinement_flags_posn
_atom_site_refinement_flags_adp
_atom_site_refinement_flags_occupancy
_atom_site_disorder_assembly
_atom_site_disorder_group
O1 O 0.38155(11) 0.92223(14) 0.49351(9) 0.0338(3) Uani 1 1 d . . . . .
O2 O 0.41532(14) 0.87667(17) 0.63986(10) 0.0426(4) Uani 1 1 d . . . . .
O3 O 0.60014(10) 0.53179(14) 0.57946(8) 0.0275(3) Uani 1 1 d . . . . .
N1 N 0.41810(12) 0.84616(15) 0.55935(10) 0.0269(3) Uani 1 1 d . . . . .
C1 C 0.46352(14) 0.69999(17) 0.53926(11) 0.0219(3) Uani 1 1 d . . . . .
C2 C 0.53801(14) 0.6368(2) 0.62196(11) 0.0264(3) Uani 1 1 d . . . . .
H2A H 0.586594 0.712109 0.654441 0.032 Uiso 1 1 calc R U . . .
H2B H 0.494266 0.590745 0.666052 0.032 Uiso 1 1 calc R U . . .
C3 C 0.63763(14) 0.60289(18) 0.50341(11) 0.0241(3) Uani 1 1 d . . . . .
H3 H 0.700659 0.668055 0.527330 0.029 Uiso 1 1 calc R U . . .
C4 C 0.67705(14) 0.49452(18) 0.43850(12) 0.0252(3) Uani 1 1 d . . . . .
C5 C 0.63169(16) 0.3567(2) 0.42583(14) 0.0340(4) Uani 1 1 d . . . . .
H5 H 0.576267 0.326452 0.461096 0.041 Uiso 1 1 calc R U . . .
C6 C 0.66708(16) 0.2627(2) 0.36163(15) 0.0360(4) Uani 1 1 d . . . . .
H6 H 0.635850 0.168382 0.353092 0.043 Uiso 1 1 calc R U . . .
C7 C 0.74774(15) 0.3067(2) 0.31028(12) 0.0304(4) Uani 1 1 d . . . . .
H7 H 0.771272 0.242946 0.265876 0.036 Uiso 1 1 calc R U . . .
C8 C 0.79431(15) 0.4437(2) 0.32355(13) 0.0308(4) Uani 1 1 d . . . . .
H8 H 0.850317 0.473409 0.288716 0.037 Uiso 1 1 calc R U . . .
C9 C 0.75923(14) 0.53741(19) 0.38756(12) 0.0270(4) Uani 1 1 d . . . . .
H9 H 0.791392 0.631138 0.396666 0.032 Uiso 1 1 calc R U . . .
O4 O 0.99993(13) 1.19616(16) 0.33168(9) 0.0388(3) Uani 1 1 d . . . . .
O5 O 1.10073(16) 1.24753(18) 0.46115(11) 0.0530(4) Uani 1 1 d . . . . .
O6 O 0.87355(11) 0.85662(15) 0.46067(9) 0.0328(3) Uani 1 1 d . . . . .
N2 N 1.03758(14) 1.16960(16) 0.41174(11) 0.0332(3) Uani 1 1 d . . . . .
C10 C 1.00953(15) 1.02428(18) 0.44895(12) 0.0283(4) Uani 1 1 d . . . . .
C11 C 0.90412(16) 0.9605(2) 0.39673(13) 0.0315(4) Uani 1 1 d . . . . .
H11A H 0.846412 1.035756 0.382430 0.038 Uiso 1 1 calc R U . . .
H11B H 0.918097 0.913474 0.338679 0.038 Uiso 1 1 calc R U . . .
C12 C 0.88277(15) 0.9277(2) 0.54767(13) 0.0294(4) Uani 1 1 d . . . . .
H12 H 0.817811 0.993810 0.547447 0.035 Uiso 1 1 calc R U . . .
C13 C 0.88216(14) 0.8202(2) 0.62484(13) 0.0307(4) Uani 1 1 d . . . . .
C14 C 0.91513(16) 0.6769(2) 0.61650(14) 0.0343(4) Uani 1 1 d . . . . .
H14 H 0.939550 0.645396 0.560994 0.041 Uiso 1 1 calc R U . . .
C15 C 0.91272(17) 0.5797(2) 0.68836(15) 0.0386(4) Uani 1 1 d . . . . .
H15 H 0.934403 0.481610 0.681763 0.046 Uiso 1 1 calc R U . . .
C16 C 0.87849(17) 0.6259(2) 0.77014(15) 0.0405(5) Uani 1 1 d . . . . .
H16 H 0.877931 0.559912 0.819923 0.049 Uiso 1 1 calc R U . . .
C17 C 0.8453(2) 0.7682(2) 0.77897(15) 0.0424(5) Uani 1 1 d . . . . .
H17 H 0.821620 0.799916 0.834753 0.051 Uiso 1 1 calc R U . . .
C18 C 0.84647(16) 0.8648(2) 0.70611(14) 0.0362(4) Uani 1 1 d . . . . .
H18 H 0.822651 0.962079 0.712075 0.043 Uiso 1 1 calc R U . . .

loop_
_atom_site_aniso_label
_atom_site_aniso_U_11
_atom_site_aniso_U_22
_atom_site_aniso_U_33
_atom_site_aniso_U_23
_atom_site_aniso_U_13
_atom_site_aniso_U_12
O1 0.0350(7) 0.0261(6) 0.0414(7) 0.0066(6) 0.0092(6) 0.0060(5)
O2 0.0621(9) 0.0356(7) 0.0339(7) -0.0085(6) 0.0196(7) 0.0055(7)
O3 0.0316(6) 0.0262(6) 0.0259(6) 0.0041(5) 0.0079(5) 0.0050(5)
N1 0.0280(7) 0.0222(7) 0.0326(7) -0.0019(6) 0.0114(6) -0.0003(6)
C1 0.0262(8) 0.0188(7) 0.0223(7) -0.0004(6) 0.0087(6) 0.0007(6)
C2 0.0303(8) 0.0281(8) 0.0215(7) -0.0020(7) 0.0064(6) -0.0001(7)
C3 0.0246(8) 0.0228(8) 0.0256(8) -0.0003(7) 0.0057(6) 0.0003(6)
C4 0.0236(8) 0.0239(8) 0.0285(8) -0.0007(6) 0.0051(6) 0.0026(6)
C5 0.0312(9) 0.0251(9) 0.0486(11) -0.0035(8) 0.0158(8) -0.0019(7)
C6 0.0343(10) 0.0227(8) 0.0518(12) -0.0065(8) 0.0094(9) -0.0005(7)
C7 0.0328(9) 0.0282(8) 0.0300(8) -0.0037(7) 0.0039(7) 0.0093(7)
C8 0.0317(9) 0.0328(9) 0.0296(9) -0.0006(7) 0.0097(7) 0.0011(7)
C9 0.0295(8) 0.0236(8) 0.0288(8) -0.0011(7) 0.0067(7) -0.0011(7)
O4 0.0521(8) 0.0357(7) 0.0277(6) 0.0058(6) 0.0020(6) 0.0078(6)
O5 0.0758(12) 0.0318(8) 0.0451(8) 0.0047(7) -0.0131(8) -0.0202(8)
O6 0.0345(7) 0.0272(6) 0.0337(6) -0.0054(5) -0.0054(5) -0.0041(5)
N2 0.0427(9) 0.0226(7) 0.0324(8) 0.0033(6) -0.0010(7) 0.0026(6)
C10 0.0321(9) 0.0194(8) 0.0306(9) 0.0015(7) -0.0054(7) 0.0011(7)
C11 0.0337(9) 0.0269(9) 0.0312(9) -0.0020(7) -0.0051(7) 0.0020(7)
C12 0.0284(8) 0.0235(8) 0.0341(9) -0.0049(7) -0.0033(7) -0.0009(7)
C13 0.0255(8) 0.0273(8) 0.0376(9) -0.0033(8) -0.0009(7) -0.0039(7)
C14 0.0336(9) 0.0289(9) 0.0401(10) -0.0021(8) 0.0047(8) -0.0007(7)
C15 0.0357(10) 0.0293(9) 0.0502(12) 0.0007(9) 0.0037(8) -0.0001(8)
C16 0.0410(11) 0.0369(10) 0.0427(11) 0.0052(9) 0.0028(9) -0.0104(9)
C17 0.0466(12) 0.0410(11) 0.0404(11) -0.0073(9) 0.0094(9) -0.0109(9)
C18 0.0375(10) 0.0266(8) 0.0443(10) -0.0076(8) 0.0049(8) -0.0046(8)

loop_
_atom_type_symbol
_atom_type_description
_atom_type_scat_dispersion_real
_atom_type_scat_dispersion_imag
_atom_type_scat_source
C C 0.0181 0.0091 'International Tables Vol C Tables 4.2.6.8 and 6.1.1.4'
H H 0.0000 0.0000 'International Tables Vol C Tables 4.2.6.8 and 6.1.1.4'
N N 0.0311 0.0180 'International Tables Vol C Tables 4.2.6.8 and 6.1.1.4'
O O 0.0492 0.0322 'International Tables Vol C Tables 4.2.6.8 and 6.1.1.4'

loop_
_exptl_crystal_face_index_h
_exptl_crystal_face_index_k
_exptl_crystal_face_index_l
_exptl_crystal_face_perp_dist
5 2 0 0.0714
-1 -5 -5 0.0654
3 5 -1 0.0241
-3 -5 5 0.0677
0 0 1 0.0414
-1 0 0 0.0574
-1 2 -5 0.0447
3 -2 5 0.0755
5 -1 0 0.0962
-3 -1 -5 0.0441
3 -5 3 0.0633

loop_
_geom_angle_atom_site_label_1
_geom_angle_atom_site_label_2
_geom_angle_atom_site_label_3
_geom_angle
_geom_angle_site_symmetry_1
_geom_angle_site_symmetry_3
_geom_angle_publ_flag
C3 O3 C2 106.27(13) . . ?
O1 N1 C1 117.58(13) . . ?
O2 N1 O1 125.01(15) . . ?
O2 N1 C1 117.30(14) . . ?
N1 C1 C1 114.37(8) . 2_656 ?
N1 C1 C2 112.51(14) . . ?
N1 C1 C3 107.11(13) . 2_656 ?
C1 C1 C3 101.93(14) 2_656 2_656 ?
C2 C1 C1 104.31(16) . 2_656 ?
C2 C1 C3 116.36(13) . 2_656 ?
O3 C2 C1 101.97(13) . . ?
O3 C2 H2A 111.4 . . ?
O3 C2 H2B 111.4 . . ?
C1 C2 H2A 111.4 . . ?
C1 C2 H2B 111.4 . . ?
H2A C2 H2B 109.2 . . ?
O3 C3 C1 104.42(12) . 2_656 ?
O3 C3 H3 108.6 . . ?
O3 C3 C4 110.91(13) . . ?
C1 C3 H3 108.6 2_656 . ?
C4 C3 C1 115.35(13) . 2_656 ?
C4 C3 H3 108.6 . . ?
C5 C4 C3 122.28(15) . . ?
C5 C4 C9 119.59(16) . . ?
C9 C4 C3 118.09(15) . . ?
C4 C5 H5 119.9 . . ?
C4 C5 C6 120.21(16) . . ?
C6 C5 H5 119.9 . . ?
C5 C6 H6 120.0 . . ?
C7 C6 C5 119.95(18) . . ?
C7 C6 H6 120.0 . . ?
C6 C7 H7 120.0 . . ?
C6 C7 C8 120.02(17) . . ?
C8 C7 H7 120.0 . . ?
C7 C8 H8 120.0 . . ?
C9 C8 C7 120.08(16) . . ?
C9 C8 H8 120.0 . . ?
C4 C9 H9 119.9 . . ?
C8 C9 C4 120.14(16) . . ?
C8 C9 H9 119.9 . . ?
C12 O6 C11 106.52(14) . . ?
O4 N2 C10 116.85(15) . . ?
O5 N2 O4 125.05(17) . . ?
O5 N2 C10 117.94(15) . . ?
N2 C10 C10 115.09(9) . 2_756 ?
N2 C10 C11 112.49(14) . . ?
N2 C10 C12 106.26(14) . 2_756 ?
C10 C10 C12 102.02(15) 2_756 2_756 ?
C11 C10 C10 104.68(18) . 2_756 ?
C11 C10 C12 116.14(15) . 2_756 ?
O6 C11 C10 102.20(14) . . ?
O6 C11 H11A 111.3 . . ?
O6 C11 H11B 111.3 . . ?
C10 C11 H11A 111.3 . . ?
C10 C11 H11B 111.3 . . ?
H11A C11 H11B 109.2 . . ?
O6 C12 C10 104.28(14) . 2_756 ?
O6 C12 H12 108.4 . . ?
O6 C12 C13 111.20(15) . . ?
C10 C12 H12 108.4 2_756 . ?
C13 C12 C10 116.03(15) . 2_756 ?
C13 C12 H12 108.4 . . ?
C14 C13 C12 121.80(17) . . ?
C18 C13 C12 119.07(18) . . ?
C18 C13 C14 119.13(19) . . ?
C13 C14 H14 119.7 . . ?
C15 C14 C13 120.62(19) . . ?
C15 C14 H14 119.7 . . ?
C14 C15 H15 120.1 . . ?
C14 C15 C16 119.8(2) . . ?
C16 C15 H15 120.1 . . ?
C15 C16 H16 120.0 . . ?
C17 C16 C15 119.9(2) . . ?
C17 C16 H16 120.0 . . ?
C16 C17 H17 120.0 . . ?
C16 C17 C18 119.9(2) . . ?
C18 C17 H17 120.0 . . ?
C13 C18 C17 120.5(2) . . ?
C13 C18 H18 119.7 . . ?
C17 C18 H18 119.7 . . ?

loop_
_geom_bond_atom_site_label_1
_geom_bond_atom_site_label_2
_geom_bond_distance
_geom_bond_site_symmetry_2
_geom_bond_publ_flag
O1 N1 1.224(2) . ?
O2 N1 1.217(2) . ?
O3 C2 1.426(2) . ?
O3 C3 1.422(2) . ?
N1 C1 1.501(2) . ?
C1 C1 1.552(3) 2_656 ?
C1 C2 1.524(2) . ?
C1 C3 1.581(2) 2_656 ?
C2 H2A 0.9900 . ?
C2 H2B 0.9900 . ?
C3 H3 1.0000 . ?
C3 C4 1.504(2) . ?
C4 C5 1.387(3) . ?
C4 C9 1.390(2) . ?
C5 H5 0.9500 . ?
C5 C6 1.391(3) . ?
C6 H6 0.9500 . ?
C6 C7 1.382(3) . ?
C7 H7 0.9500 . ?
C7 C8 1.387(3) . ?
C8 H8 0.9500 . ?
C8 C9 1.386(2) . ?
C9 H9 0.9500 . ?
O4 N2 1.222(2) . ?
O5 N2 1.215(2) . ?
O6 C11 1.425(2) . ?
O6 C12 1.423(2) . ?
N2 C10 1.503(2) . ?
C10 C10 1.545(4) 2_756 ?
C10 C11 1.520(2) . ?
C10 C12 1.584(2) 2_756 ?
C11 H11A 0.9900 . ?
C11 H11B 0.9900 . ?
C12 H12 1.0000 . ?
C12 C13 1.503(3) . ?
C13 C14 1.390(3) . ?
C13 C18 1.386(3) . ?
C14 H14 0.9500 . ?
C14 C15 1.385(3) . ?
C15 H15 0.9500 . ?
C15 C16 1.390(3) . ?
C16 H16 0.9500 . ?
C16 C17 1.383(3) . ?
C17 H17 0.9500 . ?
C17 C18 1.391(3) . ?
C18 H18 0.9500 . ?

loop_
_geom_hbond_atom_site_label_D
_geom_hbond_atom_site_label_H
_geom_hbond_atom_site_label_A
_geom_hbond_distance_DH
_geom_hbond_distance_HA
_geom_hbond_distance_DA
_geom_hbond_angle_DHA
_geom_hbond_site_symmetry_A
_geom_hbond_publ_flag
C2 H2B O4 0.99 2.60 3.217(2) 120.1 3_445 yes
C12 H12 O1 1.00 2.51 3.202(2) 125.7 2_656 yes
C17 H17 O3 0.95 2.59 3.200(2) 122.3 4_656 yes

loop_
_geom_torsion_atom_site_label_1
_geom_torsion_atom_site_label_2
_geom_torsion_atom_site_label_3
_geom_torsion_atom_site_label_4
_geom_torsion
_geom_torsion_site_symmetry_1
_geom_torsion_site_symmetry_2
_geom_torsion_site_symmetry_3
_geom_torsion_site_symmetry_4
_geom_torsion_publ_flag
O1 N1 C1 C1 43.0(2) . . . 2_656 ?
O1 N1 C1 C2 161.78(14) . . . . ?
O1 N1 C1 C3 -69.14(17) . . . 2_656 ?
O2 N1 C1 C1 -140.68(19) . . . 2_656 ?
O2 N1 C1 C2 -21.9(2) . . . . ?
O2 N1 C1 C3 107.18(17) . . . 2_656 ?
O3 C3 C4 C5 31.4(2) . . . . ?
O3 C3 C4 C9 -150.88(15) . . . . ?
N1 C1 C2 O3 -159.95(13) . . . . ?
C1 C1 C2 O3 -35.44(14) 2_656 . . . ?
C1 C3 C4 C5 -87.0(2) 2_656 . . . ?
C1 C3 C4 C9 90.70(19) 2_656 . . . ?
C2 O3 C3 C1 -39.65(16) . . . 2_656 ?
C2 O3 C3 C4 -164.51(14) . . . . ?
C3 O3 C2 C1 47.58(16) . . . . ?
C3 C1 C2 O3 75.94(16) 2_656 . . . ?
C3 C4 C5 C6 176.80(17) . . . . ?
C3 C4 C9 C8 -176.81(17) . . . . ?
C4 C5 C6 C7 0.0(3) . . . . ?
C5 C4 C9 C8 1.0(3) . . . . ?
C5 C6 C7 C8 0.8(3) . . . . ?
C6 C7 C8 C9 -0.7(3) . . . . ?
C7 C8 C9 C4 -0.2(3) . . . . ?
C9 C4 C5 C6 -0.9(3) . . . . ?
O4 N2 C10 C10 -143.4(2) . . . 2_756 ?
O4 N2 C10 C11 -23.6(2) . . . . ?
O4 N2 C10 C12 104.51(18) . . . 2_756 ?
O5 N2 C10 C10 40.9(3) . . . 2_756 ?
O5 N2 C10 C11 160.69(19) . . . . ?
O5 N2 C10 C12 -71.2(2) . . . 2_756 ?
O6 C12 C13 C14 24.9(2) . . . . ?
O6 C12 C13 C18 -154.35(16) . . . . ?
N2 C10 C11 O6 -160.21(14) . . . . ?
C10 C10 C11 O6 -34.55(14) 2_756 . . . ?
C10 C12 C13 C14 -94.1(2) 2_756 . . . ?
C10 C12 C13 C18 86.7(2) 2_756 . . . ?
C11 O6 C12 C10 -39.14(17) . . . 2_756 ?
C11 O6 C12 C13 -164.89(14) . . . . ?
C12 O6 C11 C10 46.72(17) . . . . ?
C12 C10 C11 O6 77.07(19) 2_756 . . . ?
C12 C13 C14 C15 -179.35(18) . . . . ?
C12 C13 C18 C17 -179.76(18) . . . . ?
C13 C14 C15 C16 -0.9(3) . . . . ?
C14 C13 C18 C17 1.0(3) . . . . ?
C14 C15 C16 C17 1.1(3) . . . . ?
C15 C16 C17 C18 -0.2(3) . . . . ?
C16 C17 C18 C13 -0.8(3) . . . . ?
C18 C13 C14 C15 -0.1(3) . . . . ?
